data_1566324
loop_
_publ_author_name
'Jakub Plasil'
'Jiri Sejkora'
'Radek Skoda'
'Pavel Skacha'

_publ_section_title
;
 The recent weathering of uraninite from the Cervena vein, Jachymov (Czech
 Republic): a fingerprint of the primary mineralization geochemistry onto
 the alteration association
;
_journal_name_full 'Journal of GeoSciences'
_journal_page_first 223
_journal_page_last 253
_journal_paper_doi 10.3190/jgeosci.171
_journal_volume 59
_journal_year 2014
_chemical_absolute_configuration .
_chemical_formula_sum 'O37.895 S U6'
_chemical_formula_weight 2066.5
_space_group_IT_number 2
_space_group_name_Hall '-P 1'
_space_group_name_H-M_alt 'P -1'
_symmetry_cell_setting triclinic
_symmetry_Int_Tables_number 2
_symmetry_space_group_name_Hall '-P 1'
_symmetry_space_group_name_H-M 'P -1'
_cell_angle_alpha 96.749(12)
_cell_angle_beta 98.754(12)
_cell_angle_gamma 99.726(9)
_cell_formula_units_Z 2
_cell_length_a 8.8556(9)
_cell_length_b 13.9819(15)
_cell_length_c 14.307(3)
_cell_measurement_reflns_used 1785
_cell_measurement_temperature 301.0(10)
_cell_measurement_theta_max 26.38
_cell_measurement_theta_min 3.43
_cell_volume 1706.9(4)
_computing_cell_refinement
;
CrysAlisPro, Agilent Technologies,
Version 1.171.36.24 (release 03-12-2012 CrysAlis171 .NET)
(compiled Dec  3 2012,18:21:49)
;
_computing_data_collection
;
CrysAlisPro, Agilent Technologies,
Version 1.171.36.24 (release 03-12-2012 CrysAlis171 .NET)
(compiled Dec  3 2012,18:21:49)
;
_computing_data_reduction
;
CrysAlisPro, Agilent Technologies,
Version 1.171.36.24 (release 03-12-2012 CrysAlis171 .NET)
(compiled Dec  3 2012,18:21:49)
;
_diffrn_ambient_temperature 301
_diffrn_detector_area_resol_mean 10.3784
_diffrn_measured_fraction_theta_full 0.98
_diffrn_measured_fraction_theta_max 0.84
_diffrn_measurement_device 'four-cycle diffractometer'
_diffrn_measurement_device_type 'Xcalibur, Atlas, Gemini ultra'
_diffrn_measurement_method '\w scans'
_diffrn_radiation_monochromator graphite
_diffrn_radiation_probe x-ray
_diffrn_radiation_source 'Enhance (Mo) X-ray Source'
_diffrn_radiation_type 'Mo K\a'
_diffrn_radiation_wavelength 0.7107
_diffrn_reflns_av_R_equivalents 0.1552
_diffrn_reflns_av_unetI/netI 0.3315
_diffrn_reflns_limit_h_max 11
_diffrn_reflns_limit_h_min -10
_diffrn_reflns_limit_k_max 17
_diffrn_reflns_limit_k_min -16
_diffrn_reflns_limit_l_max 16
_diffrn_reflns_limit_l_min -18
_diffrn_reflns_number 17859
_diffrn_reflns_theta_full 27.11
_diffrn_reflns_theta_max 29.46
_diffrn_reflns_theta_min 2.84
_exptl_absorpt_coefficient_mu 28.54
_exptl_absorpt_correction_T_max 0.466
_exptl_absorpt_correction_T_min 0.083
_exptl_absorpt_correction_type analytical
_exptl_absorpt_process_details
;
CrysAlisPro, Agilent Technologies,
Version 1.171.36.24 (release 03-12-2012 CrysAlis171 .NET)
(compiled Dec  3 2012,18:21:49)
Analytical numeric absorption correction using a multifaceted crystal
			model based on expressions derived by R.C. Clark & J.S. Reid.
(Clark, R. C. & Reid, J. S. (1995). Acta Cryst. A51, 887-897)
;
_exptl_crystal_colour
;
;
_exptl_crystal_density_diffrn 4.0194
_exptl_crystal_description
;
;
_exptl_crystal_F_000 1742
_exptl_crystal_size_max 0.146
_exptl_crystal_size_mid 0.046
_exptl_crystal_size_min 0.029
_refine_diff_density_max 20.04
_refine_diff_density_min -8.42
_refine_ls_extinction_method none
_refine_ls_goodness_of_fit_gt 1.59
_refine_ls_goodness_of_fit_ref 1.14
_refine_ls_number_constraints 0
_refine_ls_number_parameters 219
_refine_ls_number_reflns 11370
_refine_ls_number_restraints 0
_refine_ls_R_factor_all 0.2719
_refine_ls_R_factor_gt 0.0995
_refine_ls_shift/su_max 0.0298
_refine_ls_shift/su_mean 0.0032
_refine_ls_structure_factor_coef Fsqd
_refine_ls_weighting_details w=1/(\s^2^(I)+0.0004I^2^)
_refine_ls_weighting_scheme sigma
_refine_ls_wR_factor_gt 0.2094
_refine_ls_wR_factor_ref 0.3162
_reflns_number_gt 2487
_reflns_number_total 11370
_reflns_threshold_expression I>3\s(I)
_cod_data_source_file jgeosci.171_plasil_uranopilite.cif
_cod_data_source_block I
_cod_depositor_comments
;
The following automatic conversions were performed:

data item '_diffrn_radiation_probe' value 'X-ray' was changed to
'x-ray' in accordance with the built-in table derived from the CIF
Core dictionary named 'cif_core.dic' version 2.4.5 last updated on
2014-11-21.

Automatic conversion script
Id: cif_fix_values 8738 2021-04-28 16:35:53Z antanas 
;
_cod_original_formula_sum 'O37.895 S1 U6'
_cod_database_code 1566324

loop_
_symmetry_equiv_pos_site_id
_symmetry_equiv_pos_as_xyz
1 x,y,z
2 -x,-y,-z

loop_
_atom_site_label
_atom_site_type_symbol
_atom_site_fract_x
_atom_site_fract_y
_atom_site_fract_z
_atom_site_adp_type
_atom_site_U_iso_or_equiv
_atom_site_site_symmetry_multiplicity
_atom_site_occupancy
_atom_site_calc_flag
_atom_site_refinement_flags
_atom_site_disorder_assembly
_atom_site_disorder_group
U1 U 0.41373(20) 0.56669(13) 0.17513(18) Uani 0.0441(8) 2 1 d . . .
U2 U 0.05268(19) 0.40689(12) 0.22248(18) Uani 0.0431(8) 2 1 d . . .
U3 U 0.07741(20) 0.08556(13) 0.23045(18) Uani 0.0443(8) 2 1 d . . .
U4 U 0.47500(19) 0.02432(13) 0.31521(18) Uani 0.0434(8) 2 1 d . . .
U5 U 0.40646(19) 0.29664(13) 0.17801(18) Uani 0.0435(8) 2 1 d . . .
U6 U 0.10221(19) 0.84804(13) 0.32809(18) Uani 0.0454(9) 2 1 d . . .
S1 S 0.7593(13) 0.2059(8) 0.2455(10) Uani 0.036(5) 2 1 d . . .
O1 O 0.031(4) 0.020(2) 0.113(3) Uiso 0.048(9) 2 1 d . . .
O2 O 0.358(4) 0.253(2) 0.057(3) Uiso 0.048(9) 2 1 d . . .
O3 O 0.475(3) 0.5793(16) 0.315(2) Uiso 0.019(6) 2 1 d . . .
O4 O 0.454(3) 0.3286(15) 0.3066(19) Uiso 0.015(6) 2 1 d . . .
O5 O 0.366(3) 0.5610(15) 0.055(2) Uiso 0.015(6) 2 1 d . . .
O6 O 0.696(4) 0.851(2) 0.121(3) Uiso 0.043(8) 2 1 d . . .
O7 O 0.403(4) 0.737(2) 0.201(3) Uiso 0.047(9) 2 1 d . . .
O8 O 0.674(3) 0.6611(18) 0.166(2) Uiso 0.029(7) 2 1 d . . .
O9 O 0.151(4) 0.430(2) 0.348(3) Uiso 0.041(8) 2 1 d . . .
O10 O 0.848(3) 0.4955(17) 0.259(2) Uiso 0.028(7) 2 1 d . . .
O11 O -0.060(3) 0.3824(17) 0.106(2) Uiso 0.024(6) 2 1 d . . .
O12 O 0.122(3) 0.1484(17) 0.353(2) Uiso 0.023(6) 2 1 d . . .
O13 O 0.858(3) 0.7585(19) 0.343(2) Uiso 0.036(8) 2 1 d . . .
O14 O 0.498(3) -0.0421(18) 0.214(2) Uiso 0.028(7) 2 1 d . . .
O15 O 0.641(3) 0.234(2) 0.170(2) Uiso 0.039(8) 2 1 d . . .
O16 O 0.923(3) 0.9512(19) 0.273(2) Uiso 0.036(8) 2 1 d . . .
O17 O 0.132(4) 0.912(2) 0.454(3) Uiso 0.062(11) 2 1 d . . .
O18 O 0.387(3) 0.8734(19) 0.354(2) Uiso 0.037(8) 2 1 d . . .
O19 O 0.821(3) 0.1213(19) 0.195(2) Uiso 0.036(8) 2 1 d . . .
O20 O 0.348(4) 0.133(2) 0.200(3) Uiso 0.041(8) 2 1 d . . .
O21 O 0.132(3) 0.2500(16) 0.179(2) Uiso 0.019(6) 2 1 d . . .
O22 O 0.013(6) 0.809(3) 0.013(4) Uiso 0.104(16) 2 1 d . . .
O23 O 0.873(4) 0.291(2) 0.281(3) Uiso 0.045(9) 2 1 d . . .
O24 O 0.728(4) 0.983(2) 0.381(3) Uiso 0.049(9) 2 1 d . . .
O25 O 0.572(3) 0.4481(19) 0.148(2) Uiso 0.041(8) 2 1 d . . .
O26 O 0.153(4) 0.687(2) 0.377(3) Uiso 0.047(9) 2 1 d . . .
O27 O 0.317(4) 0.807(2) 0.033(3) Uiso 0.046(9) 2 1 d . . .
O28 O 0.286(3) 0.4232(18) 0.167(2) Uiso 0.033(7) 2 1 d . . .
O29 O 0.212(3) 0.9784(18) 0.275(2) Uiso 0.033(7) 2 1 d . . .
O30 O 0.661(3) 0.163(2) 0.317(2) Uiso 0.040(8) 2 1 d . . .
O31 O 0.152(3) 0.5681(17) 0.203(2) Uiso 0.025(6) 2 1 d . . .
O32 O 0.349(5) 1.012(3) 0.010(3) Uiso 0.083(13) 2 1 d . . .
O33 O 0.464(3) 0.098(2) 0.425(2) Uiso 0.037(8) 2 1 d . . .
O34 O 0.863(12) 0.569(7) 0.423(8) Uiso 0.32(6) 2 1 d . . .
O35 O 0.890(4) 0.598(2) 0.077(3) Uiso 0.042(8) 2 1 d . . .
O36 O 0.072(4) 0.783(2) 0.211(3) Uiso 0.054(10) 2 1 d . . .
O37 O 0.734(8) 0.742(4) 0.474(5) Uiso 0.15(4) 2 0.90(13) d . . .
O38 O 0.627(7) 0.316(4) 0.496(5) Uiso 0.15(2) 2 1 d . . .

loop_
_atom_site_aniso_label
_atom_site_aniso_type_symbol
_atom_site_aniso_U_11
_atom_site_aniso_U_22
_atom_site_aniso_U_33
_atom_site_aniso_U_12
_atom_site_aniso_U_13
_atom_site_aniso_U_23
U1 U 0.0203(9) 0.0380(10) 0.0798(19) 0.0144(7) 0.0179(10) 0.0082(10)
U2 U 0.0187(9) 0.0390(10) 0.0778(19) 0.0134(8) 0.0173(10) 0.0107(10)
U3 U 0.0205(9) 0.0446(11) 0.0740(19) 0.0178(8) 0.0148(10) 0.0080(10)
U4 U 0.0176(9) 0.0419(10) 0.0768(19) 0.0158(7) 0.0159(10) 0.0091(10)
U5 U 0.0182(9) 0.0424(10) 0.0737(19) 0.0127(7) 0.0128(10) 0.0080(10)
U6 U 0.0178(9) 0.0435(11) 0.079(2) 0.0136(8) 0.0131(10) 0.0096(11)
S1 S 0.028(6) 0.034(6) 0.056(11) 0.021(5) 0.013(6) 0.014(6)

loop_
_atom_type_symbol
_atom_type_scat_dispersion_real
_atom_type_scat_dispersion_imag
_atom_type_scat_source
O 0.0106 0.0060 'International Tables Vol C tables 4.2.6.8 and 6.1.1.1'
S 0.1246 0.1234 'International Tables Vol C tables 4.2.6.8 and 6.1.1.1'
U -9.6767 9.6646 'International Tables Vol C tables 4.2.6.8 and 6.1.1.1'

loop_
_geom_bond_atom_site_label_1
_geom_bond_atom_site_label_2
_geom_bond_site_symmetry_1
_geom_bond_site_symmetry_2
_geom_bond_distance
U1 O3 . . 1.97(3)
U1 O5 . . 1.70(3)
U1 O7 . . 2.38(3)
U1 O8 . . 2.49(3)
U1 O25 . . 2.38(3)
U1 O28 . . 2.11(2)
U1 O31 . . 2.41(3)
U2 O9 . . 1.84(3)
U2 O10 . 1_455 2.44(3)
U2 O11 . . 1.77(3)
U2 O21 . . 2.45(2)
U2 O23 . 1_455 2.39(3)
U2 O28 . . 2.31(3)
U2 O31 . . 2.34(2)
U3 O1 . . 1.77(3)
U3 O12 . . 1.82(3)
U3 O16 . 1_445 2.33(3)
U3 O19 . 1_455 2.40(3)
U3 O20 . . 2.50(3)
U3 O21 . . 2.49(2)
U3 O29 . 1_545 2.16(3)
U4 O14 . . 1.69(3)
U4 O18 . 1_545 2.28(3)
U4 O20 . . 2.62(3)
U4 O24 . 1_545 2.48(3)
U4 O29 . 1_545 2.27(3)
U4 O30 . . 2.32(3)
U4 O33 . . 1.80(3)
U5 O2 . . 1.73(4)
U5 O4 . . 1.81(3)
U5 O15 . . 2.41(3)
U5 O20 . . 2.33(3)
U5 O21 . . 2.41(2)
U5 O25 . . 2.48(3)
U5 O28 . . 2.23(3)
U6 O13 . 1_455 2.36(3)
U6 O16 . 1_455 2.42(3)
U6 O17 . . 1.88(4)
U6 O18 . . 2.45(3)
U6 O26 . . 2.52(3)
U6 O29 . . 2.19(3)
U6 O36 . . 1.77(4)
S1 O15 . . 1.52(3)
S1 O19 . . 1.53(3)
S1 O23 . . 1.41(3)
S1 O30 . . 1.55(4)
O1 O16 . 1_445 2.83(5)
O1 O19 . 1_455 2.83(5)
O1 O20 . . 2.99(4)
O1 O29 . 1_545 2.80(5)
O2 O6 . 2_665 2.71(5)
O2 O15 . . 2.84(5)
O2 O20 . . 2.81(5)
O2 O21 . . 2.85(5)
O2 O28 . . 2.91(4)
O3 O7 . . 2.99(4)
O3 O28 . . 2.94(3)
O4 O20 . . 2.90(3)
O4 O28 . . 2.89(4)
O4 O38 . . 2.94(7)
O5 O7 . . 2.97(4)
O5 O8 . . 2.97(3)
O5 O25 . . 2.89(4)
O5 O28 . . 2.72(4)
O6 O8 . . 2.79(4)
O6 O14 . 1_565 2.86(5)
O6 O16 . . 2.79(4)
O6 O32 . 2_675 2.86(6)
O7 O8 . . 2.87(5)
O7 O18 . . 2.77(5)
O7 O27 . . 2.75(5)
O7 O31 . . 2.96(4)
O8 O13 . . 2.85(4)
O8 O25 . . 2.93(4)
O8 O35 . . 2.66(5)
O9 O23 . 1_455 2.82(4)
O9 O31 . . 2.99(5)
O10 O11 . 1_655 2.85(4)
O10 O23 . . 2.95(4)
O10 O25 . . 2.64(4)
O10 O31 . 1_655 2.97(4)
O10 O34 . . 2.42(12)
O11 O21 . . 2.89(4)
O11 O28 . . 2.99(4)
O11 O31 . . 2.98(3)
O12 O16 . 1_445 3.00(3)
O12 O29 . 1_545 2.80(4)
O12 O37 . 2_666 2.76(7)
O13 O16 . . 2.98(4)
O13 O26 . 1_655 2.94(5)
O13 O36 . 1_655 2.87(5)
O13 O37 . . 2.32(9)
O14 O18 . 1_545 2.67(5)
O14 O20 . . 2.98(4)
O14 O24 . 1_545 2.84(4)
O14 O29 . 1_545 2.85(4)
O15 O19 . . 2.43(4)
O15 O20 . . 2.85(4)
O15 O23 . . 2.35(4)
O15 O27 . 2_665 2.99(5)
O15 O30 . . 2.43(5)
O16 O19 . 1_565 2.96(4)
O16 O24 . . 2.55(5)
O16 O29 . 1_655 2.52(4)
O16 O36 . 1_655 3.00(5)
O17 O18 . . 2.94(5)
O17 O24 . 2_676 2.63(5)
O17 O29 . . 2.97(6)
O18 O29 . . 2.54(4)
O19 O23 . . 2.47(4)
O19 O30 . . 2.48(5)
O20 O21 . . 2.73(4)
O20 O29 . 1_545 2.70(4)
O20 O30 . . 2.95(4)
O21 O22 . 2_565 2.80(6)
O21 O23 . 1_455 3.00(5)
O21 O28 . . 2.61(3)
O22 O27 . . 2.67(6)
O22 O36 . . 2.89(7)
O23 O30 . . 2.52(4)
O24 O30 . 1_565 2.90(5)
O25 O28 . . 2.56(4)
O26 O31 . . 2.82(4)
O26 O36 . . 2.90(5)
O26 O38 . 2_666 2.47(7)
O27 O32 . . 2.90(5)
O28 O31 . . 2.55(4)
O29 O33 . 1_565 2.97(4)
O29 O36 . . 2.79(4)
O30 O33 . . 2.63(5)
O31 O35 . 1_455 2.83(4)
O32 O32 . 2_675 2.81(6)
O34 O37 . . 2.91(13)

loop_
_jana_cell_twin_matrix_id
_jana_cell_twin_volume_fraction
_jana_cell_twin_matrix_1_1
_jana_cell_twin_matrix_1_2
_jana_cell_twin_matrix_1_3
_jana_cell_twin_matrix_2_1
_jana_cell_twin_matrix_2_2
_jana_cell_twin_matrix_2_3
_jana_cell_twin_matrix_3_1
_jana_cell_twin_matrix_3_2
_jana_cell_twin_matrix_3_3
1 0.57(2) 1 0 0 0 1 0 0 0 1
2 0.370(15) 1.0032 -0.0475 0.018 0.0021 0.9667 0.1484 0.0076 -0.1463 1.006
3 0.056(17) -0.9981 -0.0874 0.0926 -0.0159 -0.1278 -0.9644 0.0189 -1.0175 0.133
